data_2234315
loop_
_publ_author_name
'Bhat, Mashooq A.'
'Abdel-Aziz, Hatem A.'
'Ghabbour, Hazem A.'
'Hemamalini, Madhukar'
'Fun, Hoong-Kun'

_publ_section_title
;
 <i>N</i>'-[(1<i>E</i>,2<i>E</i>)-3,7-Dimethylocta-2,6-dien-1-ylidene]pyridine-4-carbohydrazide
;
_journal_coeditor_code LH5421
_journal_issue 4
_journal_name_full 'Acta Crystallographica Section E'
_journal_page_first o1144
_journal_page_last o1145
_journal_paper_doi 10.1107/S1600536812009075
_journal_volume 68
_journal_year 2012
_chemical_formula_iupac 'C16 H21 N3 O'
_chemical_formula_moiety 'C16 H21 N3 O'
_chemical_formula_sum 'C16 H21 N3 O'
_chemical_formula_weight 271.36
_chemical_name_systematic
;
<i>N</i>'-[(1<i>E</i>,2<i>E</i>)-3,7-Dimethylocta-2,6-dien-1-ylidene]pyridine-
4-carbohydrazide
;
_space_group_IT_number 14
_symmetry_cell_setting monoclinic
_symmetry_space_group_name_Hall '-P 2ybc'
_symmetry_space_group_name_H-M 'P 1 21/c 1'
_atom_sites_solution_hydrogens geom
_atom_sites_solution_primary direct
_atom_sites_solution_secondary difmap
_audit_creation_method SHELXL-97
_cell_angle_alpha 90.00
_cell_angle_beta 101.854(3)
_cell_angle_gamma 90.00
_cell_formula_units_Z 4
_cell_length_a 17.5415(8)
_cell_length_b 12.0708(6)
_cell_length_c 7.8430(4)
_cell_measurement_reflns_used 1053
_cell_measurement_temperature 296(2)
_cell_measurement_theta_max 69.52
_cell_measurement_theta_min 11.34
_cell_volume 1625.26(14)
_computing_cell_refinement 'SAINT (Bruker, 2009)'
_computing_data_collection 'APEX2 (Bruker, 2009)'
_computing_data_reduction 'SAINT (Bruker, 2009)'
_computing_molecular_graphics 'SHELXTL (Sheldrick, 2008)'
_computing_publication_material 'SHELXTL (Sheldrick, 2008) and PLATON (Spek, 2009)'
_computing_structure_refinement 'SHELXTL (Sheldrick, 2008)'
_computing_structure_solution 'SHELXTL (Sheldrick, 2008)'
_diffrn_ambient_temperature 296(2)
_diffrn_measured_fraction_theta_full 0.973
_diffrn_measured_fraction_theta_max 0.973
_diffrn_measurement_device_type
;
Bruker SMART APEXII CCD area-detector
;
_diffrn_measurement_method '\f and \w scans'
_diffrn_radiation_monochromator graphite
_diffrn_radiation_source 'fine-focus sealed tube'
_diffrn_radiation_type CuK\a
_diffrn_radiation_wavelength 1.54178
_diffrn_reflns_av_R_equivalents 0.0270
_diffrn_reflns_av_sigmaI/netI 0.0193
_diffrn_reflns_limit_h_max 21
_diffrn_reflns_limit_h_min -16
_diffrn_reflns_limit_k_max 14
_diffrn_reflns_limit_k_min -14
_diffrn_reflns_limit_l_max 7
_diffrn_reflns_limit_l_min -9
_diffrn_reflns_number 16548
_diffrn_reflns_theta_full 69.68
_diffrn_reflns_theta_max 69.68
_diffrn_reflns_theta_min 5.15
_diffrn_standards_number 0
_exptl_absorpt_coefficient_mu 0.560
_exptl_absorpt_correction_T_max 0.9118
_exptl_absorpt_correction_T_min 0.6327
_exptl_absorpt_correction_type multi-scan
_exptl_absorpt_process_details '(SADABS; Bruker, 2009)'
_exptl_crystal_colour colourless
_exptl_crystal_density_diffrn 1.109
_exptl_crystal_density_method 'not measured'
_exptl_crystal_description block
_exptl_crystal_F_000 584
_exptl_crystal_size_max 0.90
_exptl_crystal_size_mid 0.27
_exptl_crystal_size_min 0.17
_refine_diff_density_max 0.134
_refine_diff_density_min -0.143
_refine_ls_extinction_coef 0.0032(6)
_refine_ls_extinction_expression Fc^*^=kFc[1+0.001xFc^2^\l^3^/sin(2\q)]^-1/4^
_refine_ls_extinction_method 'SHELXTL (Sheldrick, 2008)'
_refine_ls_goodness_of_fit_ref 1.034
_refine_ls_hydrogen_treatment mixed
_refine_ls_matrix_type full
_refine_ls_number_parameters 239
_refine_ls_number_reflns 2978
_refine_ls_number_restraints 12
_refine_ls_restrained_S_all 1.037
_refine_ls_R_factor_all 0.0606
_refine_ls_R_factor_gt 0.0494
_refine_ls_shift/su_max_lt 0.001
_refine_ls_shift/su_mean 0.000
_refine_ls_structure_factor_coef Fsqd
_refine_ls_weighting_details 'calc w=1/[\s^2^(Fo^2^)+(0.0826P)^2^+0.2272P] where P=(Fo^2^+2Fc^2^)/3'
_refine_ls_weighting_scheme calc
_refine_ls_wR_factor_gt 0.1416
_refine_ls_wR_factor_ref 0.1542
_reflns_number_gt 2376
_reflns_number_total 2978
_reflns_threshold_expression I>2\s(I)
_cod_data_source_file lh5421.cif
_cod_data_source_block I
_cod_original_sg_symbol_H-M 'P 21/c'
_cod_database_code 2234315
_cod_database_fobs_code 2234315

loop_
_symmetry_equiv_pos_as_xyz
'x, y, z'
'-x, y+1/2, -z+1/2'
'-x, -y, -z'
'x, -y-1/2, z-1/2'

loop_
_atom_site_type_symbol
_atom_site_label
_atom_site_fract_x
_atom_site_fract_y
_atom_site_fract_z
_atom_site_U_iso_or_equiv
_atom_site_adp_type
_atom_site_calc_flag
_atom_site_refinement_flags
_atom_site_occupancy
_atom_site_symmetry_multiplicity
_atom_site_disorder_assembly
_atom_site_disorder_group
O O1 0.30512(6) 0.61845(10) 0.31148(14) 0.0640(3) Uani d . 1 1 . .
N N1 0.06078(9) 0.62725(17) 0.5444(3) 0.0897(5) Uani d . 1 1 . .
N N2 0.40983(7) 0.76093(12) 0.49025(19) 0.0656(4) Uani d . 1 1 . .
N N3 0.33659(7) 0.74425(12) 0.52777(18) 0.0602(4) Uani d . 1 1 . .
C C1 0.09771(12) 0.54801(19) 0.4767(3) 0.0905(7) Uani d . 1 1 . .
H H1A 0.0724 0.4805 0.4511 0.109 Uiso calc R 1 1 . .
C C2 0.17110(10) 0.55920(16) 0.4418(3) 0.0746(5) Uani d . 1 1 . .
H H2A 0.1942 0.5007 0.3941 0.090 Uiso calc R 1 1 . .
C C3 0.20985(8) 0.65855(13) 0.47852(19) 0.0558(4) Uani d . 1 1 . .
C C4 0.17217(9) 0.74139(15) 0.5489(2) 0.0686(5) Uani d . 1 1 . .
H H4A 0.1959 0.8099 0.5756 0.082 Uiso calc R 1 1 . .
C C5 0.09864(10) 0.72159(19) 0.5792(3) 0.0822(6) Uani d . 1 1 . .
H H5A 0.0742 0.7785 0.6274 0.099 Uiso calc R 1 1 . .
C C6 0.28809(8) 0.67137(13) 0.43211(19) 0.0534(4) Uani d . 1 1 . .
C C7 0.45447(9) 0.82229(15) 0.6011(2) 0.0645(4) Uani d . 1 1 . .
H H7A 0.4366 0.8509 0.6957 0.077 Uiso calc R 1 1 . .
C C8 0.53221(10) 0.84735(17) 0.5801(3) 0.0746(5) Uani d . 1 1 A .
H H8A 0.5485 0.8169 0.4846 0.089 Uiso calc R 1 1 . .
C C9 0.58251(11) 0.91090(18) 0.6876(3) 0.0837(6) Uani d D 1 1 . .
C C10 0.66541(16) 0.9344(4) 0.6696(6) 0.0871(10) Uani d PD 0.785(8) 1 A 1
H H10A 0.6713 1.0139 0.6600 0.105 Uiso calc PR 0.785(8) 1 A 1
H H10B 0.7002 0.9109 0.7762 0.105 Uiso calc PR 0.785(8) 1 A 1
C C11 0.69190(18) 0.8806(3) 0.5187(5) 0.0900(11) Uani d PD 0.785(8) 1 A 1
H H11A 0.6929 0.8008 0.5341 0.108 Uiso calc PR 0.785(8) 1 A 1
H H11B 0.6550 0.8975 0.4118 0.108 Uiso calc PR 0.785(8) 1 A 1
C C12 0.77113(18) 0.9196(3) 0.5033(6) 0.0828(10) Uani d PD 0.785(8) 1 A 1
H H12A 0.7710 0.9863 0.4439 0.099 Uiso calc PR 0.785(8) 1 A 1
C C13 0.8396(4) 0.8782(5) 0.5571(15) 0.0811(19) Uani d PD 0.785(8) 1 A 1
C C14 0.9134(3) 0.9352(6) 0.5393(11) 0.1003(15) Uani d PD 0.785(8) 1 A 1
H H14A 0.9011 1.0045 0.4798 0.150 Uiso calc PR 0.785(8) 1 A 1
H H14B 0.9416 0.8891 0.4739 0.150 Uiso calc PR 0.785(8) 1 A 1
H H14C 0.9448 0.9486 0.6529 0.150 Uiso calc PR 0.785(8) 1 A 1
C C15 0.8582(5) 0.7702(6) 0.6537(11) 0.162(3) Uani d PD 0.785(8) 1 A 1
H H15A 0.8121 0.7420 0.6863 0.242 Uiso calc PR 0.785(8) 1 A 1
H H15B 0.8977 0.7823 0.7564 0.242 Uiso calc PR 0.785(8) 1 A 1
H H15C 0.8766 0.7175 0.5797 0.242 Uiso calc PR 0.785(8) 1 A 1
C C10A 0.6475(6) 0.9475(14) 0.5992(19) 0.0871(10) Uani d PD 0.215(8) 1 A 2
H H10C 0.6314 0.9371 0.4743 0.105 Uiso calc PR 0.215(8) 1 A 2
H H10D 0.6577 1.0258 0.6210 0.105 Uiso calc PR 0.215(8) 1 A 2
C C11A 0.7184(8) 0.8848(17) 0.663(4) 0.169(13) Uani d PD 0.215(8) 1 A 2
H H11C 0.7112 0.8104 0.6156 0.203 Uiso calc PR 0.215(8) 1 A 2
H H11D 0.7257 0.8787 0.7887 0.203 Uiso calc PR 0.215(8) 1 A 2
C C12A 0.7911(7) 0.9321(12) 0.620(4) 0.123(7) Uani d PD 0.215(8) 1 A 2
H H12B 0.7971 1.0081 0.6089 0.148 Uiso calc PR 0.215(8) 1 A 2
C C13A 0.8464(13) 0.8625(17) 0.599(5) 0.080(8) Uani d PD 0.215(8) 1 A 2
C C14A 0.9212(14) 0.901(3) 0.562(6) 0.170(16) Uani d PD 0.215(8) 1 A 2
H H14D 0.9258 0.9793 0.5797 0.255 Uiso calc PR 0.215(8) 1 A 2
H H14E 0.9232 0.8837 0.4434 0.255 Uiso calc PR 0.215(8) 1 A 2
H H14F 0.9633 0.8641 0.6388 0.255 Uiso calc PR 0.215(8) 1 A 2
C C15A 0.8294(13) 0.7391(13) 0.588(4) 0.137(8) Uani d PD 0.215(8) 1 A 2
H H15D 0.7743 0.7273 0.5742 0.206 Uiso calc PR 0.215(8) 1 A 2
H H15E 0.8562 0.7036 0.6925 0.206 Uiso calc PR 0.215(8) 1 A 2
H H15F 0.8468 0.7084 0.4895 0.206 Uiso calc PR 0.215(8) 1 A 2
C C16 0.56438(16) 0.9641(3) 0.8453(4) 0.1287(12) Uani d . 1 1 A .
H H16A 0.5169 0.9337 0.8683 0.193 Uiso calc R 1 1 . .
H H16B 0.5584 1.0424 0.8265 0.193 Uiso calc R 1 1 . .
H H16C 0.6061 0.9505 0.9432 0.193 Uiso calc R 1 1 . .
H H1N3 0.3250(10) 0.7786(15) 0.617(2) 0.063(5) Uiso d . 1 1 . .

loop_
_atom_site_aniso_label
_atom_site_aniso_U_11
_atom_site_aniso_U_22
_atom_site_aniso_U_33
_atom_site_aniso_U_12
_atom_site_aniso_U_13
_atom_site_aniso_U_23
O1 0.0566(6) 0.0690(7) 0.0683(7) -0.0046(5) 0.0170(5) -0.0065(5)
N1 0.0508(8) 0.1053(13) 0.1165(14) -0.0154(8) 0.0259(8) -0.0068(10)
N2 0.0505(7) 0.0773(9) 0.0744(8) -0.0136(6) 0.0255(6) -0.0094(7)
N3 0.0465(7) 0.0721(9) 0.0658(8) -0.0116(6) 0.0201(6) -0.0093(6)
C1 0.0625(10) 0.0804(13) 0.1331(18) -0.0218(10) 0.0307(11) -0.0046(12)
C2 0.0580(9) 0.0658(10) 0.1026(13) -0.0102(8) 0.0223(9) -0.0010(9)
C3 0.0449(7) 0.0622(9) 0.0593(8) -0.0041(6) 0.0088(6) 0.0055(7)
C4 0.0483(8) 0.0737(11) 0.0836(11) -0.0076(7) 0.0132(7) -0.0115(8)
C5 0.0489(9) 0.0978(14) 0.1012(14) -0.0048(9) 0.0183(9) -0.0194(11)
C6 0.0462(7) 0.0559(8) 0.0584(8) -0.0027(6) 0.0113(6) 0.0051(6)
C7 0.0512(8) 0.0720(10) 0.0741(10) -0.0121(7) 0.0217(7) -0.0097(8)
C8 0.0554(9) 0.0845(12) 0.0895(12) -0.0165(8) 0.0281(8) -0.0174(9)
C9 0.0561(10) 0.0823(13) 0.1158(15) -0.0172(9) 0.0251(10) -0.0202(11)
C10 0.0477(14) 0.0936(18) 0.117(3) -0.0193(15) 0.0097(16) -0.015(2)
C11 0.0575(16) 0.111(2) 0.107(2) -0.0183(15) 0.0294(15) -0.0033(18)
C12 0.0540(15) 0.0843(19) 0.113(2) -0.0069(13) 0.0249(15) 0.0191(18)
C13 0.078(3) 0.077(3) 0.093(4) 0.007(2) 0.026(2) 0.018(3)
C14 0.0549(18) 0.110(4) 0.140(3) 0.004(2) 0.030(2) 0.001(3)
C15 0.162(6) 0.127(5) 0.209(7) 0.022(4) 0.068(5) 0.075(5)
C10A 0.0477(14) 0.0936(18) 0.117(3) -0.0193(15) 0.0097(16) -0.015(2)
C11A 0.081(9) 0.146(15) 0.29(3) 0.031(9) 0.064(14) 0.12(2)
C12A 0.064(7) 0.086(8) 0.22(2) -0.013(6) 0.039(11) 0.026(12)
C13A 0.072(8) 0.069(9) 0.11(2) 0.023(6) 0.037(10) 0.034(8)
C14A 0.095(14) 0.12(2) 0.28(4) 0.012(12) 0.001(16) -0.03(2)
C15A 0.121(14) 0.070(9) 0.20(2) 0.029(9) -0.008(12) -0.009(10)
C16 0.0951(17) 0.160(3) 0.137(2) -0.0471(18) 0.0378(15) -0.071(2)

loop_
_atom_type_symbol
_atom_type_description
_atom_type_scat_dispersion_real
_atom_type_scat_dispersion_imag
_atom_type_scat_source
C C 0.0181 0.0091 'International Tables Vol C Tables 4.2.6.8 and 6.1.1.4'
H H 0.0000 0.0000 'International Tables Vol C Tables 4.2.6.8 and 6.1.1.4'
N N 0.0311 0.0180 'International Tables Vol C Tables 4.2.6.8 and 6.1.1.4'
O O 0.0492 0.0322 'International Tables Vol C Tables 4.2.6.8 and 6.1.1.4'

loop_
_geom_angle_atom_site_label_1
_geom_angle_atom_site_label_2
_geom_angle_atom_site_label_3
_geom_angle
C5 N1 C1 116.07(15)
C7 N2 N3 113.78(13)
C6 N3 N2 118.96(13)
C6 N3 H1N3 122.3(12)
N2 N3 H1N3 118.6(12)
N1 C1 C2 124.24(18)
N1 C1 H1A 117.9
C2 C1 H1A 117.9
C1 C2 C3 118.98(18)
C1 C2 H2A 120.5
C3 C2 H2A 120.5
C4 C3 C2 117.33(14)
C4 C3 C6 124.20(14)
C2 C3 C6 118.40(15)
C3 C4 C5 119.13(17)
C3 C4 H4A 120.4
C5 C4 H4A 120.4
N1 C5 C4 124.25(18)
N1 C5 H5A 117.9
C4 C5 H5A 117.9
O1 C6 N3 123.05(13)
O1 C6 C3 120.88(13)
N3 C6 C3 116.06(13)
N2 C7 C8 120.42(15)
N2 C7 H7A 119.8
C8 C7 H7A 119.8
C9 C8 C7 124.73(17)
C9 C8 H8A 117.6
C7 C8 H8A 117.6
C8 C9 C16 123.28(17)
C8 C9 C10 124.9(2)
C16 C9 C10 111.7(2)
C8 C9 C10A 110.0(7)
C16 C9 C10A 124.4(7)
C10 C9 C10A 22.7(5)
C11 C10 C9 116.7(3)
C11 C10 H10A 108.1
C9 C10 H10A 108.1
C11 C10 H10B 108.1
C9 C10 H10B 108.1
H10A C10 H10B 107.3
C12 C11 C10 111.7(3)
C12 C11 H11A 109.3
C10 C11 H11A 109.3
C12 C11 H11B 109.3
C10 C11 H11B 109.3
H11A C11 H11B 107.9
C13 C12 C11 132.1(4)
C13 C12 H12A 113.9
C11 C12 H12A 113.9
C12 C13 C14 123.8(6)
C12 C13 C15 126.1(5)
C14 C13 C15 110.0(6)
C13 C14 H14A 109.5
C13 C14 H14B 109.5
H14A C14 H14B 109.5
C13 C14 H14C 109.5
H14A C14 H14C 109.5
H14B C14 H14C 109.5
C13 C15 H15A 109.5
C13 C15 H15B 109.5
H15A C15 H15B 109.5
C13 C15 H15C 109.5
H15A C15 H15C 109.5
H15B C15 H15C 109.5
C11A C10A C9 111.1(10)
C11A C10A H10C 109.4
C9 C10A H10C 109.4
C11A C10A H10D 109.4
C9 C10A H10D 109.4
H10C C10A H10D 108.0
C10A C11A C12A 115.6(10)
C10A C11A H11C 108.4
C12A C11A H11C 108.4
C10A C11A H11D 108.4
C12A C11A H11D 108.4
H11C C11A H11D 107.5
C13A C12A C11A 117.9(14)
C13A C12A H12B 121.0
C11A C12A H12B 121.0
C12A C13A C14A 122.2(17)
C12A C13A C15A 119.4(16)
C14A C13A C15A 118.0(18)
C13A C14A H14D 109.5
C13A C14A H14E 109.5
H14D C14A H14E 109.5
C13A C14A H14F 109.5
H14D C14A H14F 109.5
H14E C14A H14F 109.5
C13A C15A H15D 109.5
C13A C15A H15E 109.5
H15D C15A H15E 109.5
C13A C15A H15F 109.5
H15D C15A H15F 109.5
H15E C15A H15F 109.5
C9 C16 H16A 109.5
C9 C16 H16B 109.5
H16A C16 H16B 109.5
C9 C16 H16C 109.5
H16A C16 H16C 109.5
H16B C16 H16C 109.5

loop_
_geom_bond_atom_site_label_1
_geom_bond_atom_site_label_2
_geom_bond_distance
O1 C6 1.2283(18)
N1 C5 1.318(3)
N1 C1 1.326(3)
N2 C7 1.280(2)
N2 N3 1.3903(17)
N3 C6 1.341(2)
N3 H1N3 0.873(18)
C1 C2 1.377(2)
C1 H1A 0.9300
C2 C3 1.379(2)
C2 H2A 0.9300
C3 C4 1.375(2)
C3 C6 1.4985(18)
C4 C5 1.380(2)
C4 H4A 0.9300
C5 H5A 0.9300
C7 C8 1.439(2)
C7 H7A 0.9300
C8 C9 1.331(3)
C8 H8A 0.9300
C9 C16 1.485(3)
C9 C10 1.516(2)
C9 C10A 1.517(3)
C10 C11 1.505(4)
C10 H10A 0.9700
C10 H10B 0.9700
C11 C12 1.496(4)
C11 H11A 0.9700
C11 H11B 0.9700
C12 C13 1.290(7)
C12 H12A 0.9300
C13 C14 1.497(6)
C13 C15 1.510(7)
C14 H14A 0.9600
C14 H14B 0.9600
C14 H14C 0.9600
C15 H15A 0.9600
C15 H15B 0.9600
C15 H15C 0.9600
C10A C11A 1.454(14)
C10A H10C 0.9700
C10A H10D 0.9700
C11A C12A 1.497(13)
C11A H11C 0.9700
C11A H11D 0.9700
C12A C13A 1.320(16)
C12A H12B 0.9300
C13A C14A 1.474(16)
C13A C15A 1.518(17)
C14A H14D 0.9600
C14A H14E 0.9600
C14A H14F 0.9600
C15A H15D 0.9600
C15A H15E 0.9600
C15A H15F 0.9600
C16 H16A 0.9600
C16 H16B 0.9600
C16 H16C 0.9600

loop_
_geom_hbond_atom_site_label_D
_geom_hbond_atom_site_label_H
_geom_hbond_atom_site_label_A
_geom_hbond_site_symmetry_A
_geom_hbond_distance_DH
_geom_hbond_distance_HA
_geom_hbond_distance_DA
_geom_hbond_angle_DHA
_geom_hbond_publ_flag
N3 H1N3 O1 4_576 0.873(17) 2.052(17) 2.9167(18) 170.8(16) yes
C4 H4A O1 4_576 0.9300 2.5300 3.251(2) 135.00 yes

loop_
_geom_torsion_atom_site_label_1
_geom_torsion_atom_site_label_2
_geom_torsion_atom_site_label_3
_geom_torsion_atom_site_label_4
_geom_torsion
C7 N2 N3 C6 -172.49(15)
C5 N1 C1 C2 -0.2(4)
N1 C1 C2 C3 0.0(4)
C1 C2 C3 C4 0.0(3)
C1 C2 C3 C6 -177.16(18)
C2 C3 C4 C5 0.1(3)
C6 C3 C4 C5 177.14(16)
C1 N1 C5 C4 0.3(3)
C3 C4 C5 N1 -0.3(3)
N2 N3 C6 O1 -0.3(2)
N2 N3 C6 C3 -179.34(13)
C4 C3 C6 O1 -149.52(17)
C2 C3 C6 O1 27.5(2)
C4 C3 C6 N3 29.5(2)
C2 C3 C6 N3 -153.47(16)
N3 N2 C7 C8 -179.95(16)
N2 C7 C8 C9 179.4(2)
C7 C8 C9 C16 0.4(4)
C7 C8 C9 C10 177.8(3)
C7 C8 C9 C10A -162.8(6)
C8 C9 C10 C11 -0.3(6)
C16 C9 C10 C11 177.4(4)
C10A C9 C10 C11 -54.2(19)
C9 C10 C11 C12 173.7(3)
C10 C11 C12 C13 96.6(9)
C11 C12 C13 C14 -175.3(6)
C11 C12 C13 C15 1.4(15)
C8 C9 C10A C11A -103(2)
C16 C9 C10A C11A 94(2)
C10 C9 C10A C11A 31.7(18)
C9 C10A C11A C12A -165.1(17)
C10A C11A C12A C13A -149(3)
C11A C12A C13A C14A -178(3)
C11A C12A C13A C15A 10(5)
